data_4337133
loop_
_publ_author_name
'Smart, Katharine A.'
'Grellier, Mary'
'Coppel, Yannick'
'Vendier, Laure'
'Mason, Sax A.'
'Capelli, Silvia C.'
'Albinati, Alberto'
'Montiel-Palma, Virginia'
'Mu\~noz-Hern\'andez, Miguel A'
'Sabo-Etienne, Sylviane'

_publ_section_title
;
 Nature of si-h interactions in a series of ruthenium silazane complexes
 using multinuclear solid-state NMR and neutron diffraction.
;
_journal_issue 2
_journal_name_full 'Inorganic chemistry'
_journal_page_first 1156
_journal_page_last 1165
_journal_paper_doi 10.1021/ic4027199
_journal_volume 53
_journal_year 2014
_chemical_compound_source 'synthesis as described'
_chemical_formula_moiety 'C27 H55 N9 Ru Si3'
_chemical_formula_sum 'C27 H55 N9 Ru Si3'
_chemical_formula_weight 691.14
_chemical_name_systematic
;
 ?
;
_space_group_IT_number 14
_symmetry_cell_setting monoclinic
_symmetry_Int_Tables_number 14
_symmetry_space_group_name_Hall '-P 2ybc'
_symmetry_space_group_name_H-M 'P 1 21/c 1'
_atom_sites_solution_hydrogens geom
_atom_sites_solution_primary direct
_atom_sites_solution_secondary difmap
_cell_angle_alpha 90
_cell_angle_beta 92.5160(10)
_cell_angle_gamma 90
_cell_formula_units_Z 4
_cell_length_a 9.3827(2)
_cell_length_b 18.4666(5)
_cell_length_c 18.9153(5)
_cell_measurement_reflns_used 9909
_cell_measurement_temperature 100(2)
_cell_measurement_theta_max 35.77
_cell_measurement_theta_min 2.46
_cell_measurement_wavelength 0.71073
_cell_volume 3274.23(14)
_computing_cell_refinement 'Bruker SAINT'
_computing_data_collection 'Bruker APEX2'
_computing_data_reduction 'Bruker SAINT'
_computing_molecular_graphics 'Ortep-3 for Windows (Farrugia, 1997)'
_computing_publication_material 'WinGX publication routines (Farrugia, 1999)'
_computing_structure_refinement 'SHELXL-97 (Sheldrick, 2008)'
_computing_structure_solution 'SHELXS-97 (Sheldrick, 2008)'
_diffrn_ambient_temperature 100(2)
_diffrn_measured_fraction_theta_full 1
_diffrn_measured_fraction_theta_max 1
_diffrn_measurement_device_type 'Bruker Kappa APEX II'
_diffrn_measurement_method \w-\f
_diffrn_radiation_monochromator graphite
_diffrn_radiation_probe x-ray
_diffrn_radiation_source 'fine-focus sealed tube'
_diffrn_radiation_type MoK\a
_diffrn_radiation_wavelength 0.71073
_diffrn_reflns_av_R_equivalents 0.0222
_diffrn_reflns_av_unetI/netI 0.0178
_diffrn_reflns_limit_h_max 11
_diffrn_reflns_limit_h_min -11
_diffrn_reflns_limit_k_max 23
_diffrn_reflns_limit_k_min -20
_diffrn_reflns_limit_l_max 22
_diffrn_reflns_limit_l_min -23
_diffrn_reflns_number 32217
_diffrn_reflns_theta_full 26.37
_diffrn_reflns_theta_max 26.37
_diffrn_reflns_theta_min 2.16
_diffrn_standards_decay_% 0
_diffrn_standards_interval_count 0
_diffrn_standards_interval_time 0
_diffrn_standards_number 0
_exptl_absorpt_coefficient_mu 0.622
_exptl_absorpt_correction_T_max 0.9877
_exptl_absorpt_correction_T_min 0.8963
_exptl_absorpt_correction_type multi-scan
_exptl_absorpt_process_details
;
        [c.f. r.h. blessing, acta cryst. (1995), a51, 33-38]
;
_exptl_crystal_colour colourless
_exptl_crystal_density_diffrn 1.402
_exptl_crystal_density_method 'not measured'
_exptl_crystal_description plate
_exptl_crystal_F_000 1464
_exptl_crystal_size_max 0.18
_exptl_crystal_size_mid 0.18
_exptl_crystal_size_min 0.02
_refine_diff_density_max 0.328
_refine_diff_density_min -0.384
_refine_diff_density_rms 0.054
_refine_ls_extinction_method none
_refine_ls_goodness_of_fit_ref 1.032
_refine_ls_hydrogen_treatment mixed
_refine_ls_matrix_type full
_refine_ls_number_parameters 371
_refine_ls_number_reflns 6685
_refine_ls_number_restraints 0
_refine_ls_restrained_S_all 1.032
_refine_ls_R_factor_all 0.0239
_refine_ls_R_factor_gt 0.0199
_refine_ls_shift/su_max 0.005
_refine_ls_shift/su_mean 0
_refine_ls_structure_factor_coef Fsqd
_refine_ls_weighting_details 'calc w=1/[\s^2^(Fo^2^)+(0.0232P)^2^+2.0792P] where P=(Fo^2^+2Fc^2^)/3'
_refine_ls_weighting_scheme calc
_refine_ls_wR_factor_gt 0.0489
_refine_ls_wR_factor_ref 0.051
_reflns_number_gt 6031
_reflns_number_total 6685
_reflns_threshold_expression >2\s(I)
_cod_data_source_file ic4027199_si_002.cif
_cod_data_source_block 3a(kso061011)
_cod_database_code 4337133

loop_
_symmetry_equiv_pos_as_xyz
'x, y, z'
'-x, y+1/2, -z+1/2'
'-x, -y, -z'
'x, -y-1/2, z-1/2'

loop_
_atom_site_label
_atom_site_type_symbol
_atom_site_fract_x
_atom_site_fract_y
_atom_site_fract_z
_atom_site_U_iso_or_equiv
_atom_site_adp_type
_atom_site_occupancy
_atom_site_symmetry_multiplicity
_atom_site_calc_flag
_atom_site_refinement_flags
C1 C 0.18576(17) 0.75155(9) 0.25171(9) 0.0199(3) Uani 1 1 d .
H1A H 0.1227 0.7303 0.2861 0.03 Uiso 1 1 calc R
H1B H 0.2103 0.7147 0.217 0.03 Uiso 1 1 calc R
H1C H 0.137 0.792 0.2273 0.03 Uiso 1 1 calc R
C2 C 0.29863(15) 0.85546(8) 0.42315(8) 0.0132(3) Uani 1 1 d .
C3 C 0.39763(16) 0.80374(9) 0.52876(8) 0.0145(3) Uani 1 1 d .
H3A H 0.4803 0.8359 0.5391 0.017 Uiso 1 1 calc R
H3B H 0.4223 0.7548 0.5469 0.017 Uiso 1 1 calc R
C4 C 0.26889(17) 0.83218(9) 0.56607(8) 0.0171(3) Uani 1 1 d .
H4A H 0.1857 0.8001 0.5563 0.021 Uiso 1 1 calc R
H4B H 0.2894 0.8334 0.6178 0.021 Uiso 1 1 calc R
C5 C 0.23678(19) 0.90730(9) 0.53898(9) 0.0209(3) Uani 1 1 d .
H5A H 0.1403 0.9218 0.5528 0.025 Uiso 1 1 calc R
H5B H 0.3063 0.9418 0.5609 0.025 Uiso 1 1 calc R
C7 C 0.1876(2) 0.97801(9) 0.43217(9) 0.0263(4) Uani 1 1 d .
H7A H 0.2262 1.0194 0.4602 0.032 Uiso 1 1 calc R
H7B H 0.0825 0.9784 0.4349 0.032 Uiso 1 1 calc R
C8 C 0.22621(18) 0.98666(9) 0.35630(9) 0.0212(4) Uani 1 1 d .
H8A H 0.3287 0.9987 0.3538 0.025 Uiso 1 1 calc R
H8B H 0.1696 1.0262 0.3336 0.025 Uiso 1 1 calc R
C9 C 0.19426(17) 0.91587(8) 0.31905(9) 0.0176(3) Uani 1 1 d .
H9A H 0.092 0.9038 0.3224 0.021 Uiso 1 1 calc R
H9B H 0.2149 0.9203 0.2684 0.021 Uiso 1 1 calc R
C10 C 0.44597(19) 0.83695(9) 0.22652(9) 0.0217(4) Uani 1 1 d .
H10A H 0.3737 0.8617 0.1964 0.033 Uiso 1 1 calc R
H10B H 0.4986 0.8027 0.1979 0.033 Uiso 1 1 calc R
H10C H 0.5123 0.8727 0.2477 0.033 Uiso 1 1 calc R
C11 C 0.28994(17) 0.52884(9) 0.25197(9) 0.0186(3) Uani 1 1 d .
H11A H 0.3025 0.482 0.2769 0.022 Uiso 1 1 calc R
H11B H 0.353 0.5293 0.2114 0.022 Uiso 1 1 calc R
C12 C 0.13600(17) 0.53756(10) 0.22588(9) 0.0204(3) Uani 1 1 d .
H12A H 0.1091 0.4981 0.1925 0.024 Uiso 1 1 calc R
H12B H 0.1233 0.5843 0.2008 0.024 Uiso 1 1 calc R
C13 C 0.04253(17) 0.53515(10) 0.28919(9) 0.0225(4) Uani 1 1 d .
H13A H -0.0492 0.5594 0.2767 0.027 Uiso 1 1 calc R
H13B H 0.0217 0.484 0.3005 0.027 Uiso 1 1 calc R
C15 C 0.01010(17) 0.58089(10) 0.40826(9) 0.0215(4) Uani 1 1 d .
H15A H -0.0412 0.5352 0.4172 0.026 Uiso 1 1 calc R
H15B H -0.0613 0.6181 0.3938 0.026 Uiso 1 1 calc R
C16 C 0.09037(17) 0.60480(9) 0.47504(9) 0.0193(3) Uani 1 1 d .
H16A H 0.1489 0.5644 0.4947 0.023 Uiso 1 1 calc R
H16B H 0.0224 0.6197 0.5109 0.023 Uiso 1 1 calc R
C17 C 0.18565(16) 0.66803(9) 0.45704(8) 0.0169(3) Uani 1 1 d .
H17A H 0.1254 0.7094 0.4409 0.02 Uiso 1 1 calc R
H17B H 0.2412 0.6834 0.5002 0.02 Uiso 1 1 calc R
C18 C 0.23867(15) 0.60410(8) 0.35281(8) 0.0128(3) Uani 1 1 d .
C19 C 0.61829(17) 0.54686(9) 0.33443(9) 0.0200(3) Uani 1 1 d .
H19A H 0.5978 0.5324 0.3828 0.03 Uiso 1 1 calc R
H19B H 0.7191 0.5602 0.3325 0.03 Uiso 1 1 calc R
H19C H 0.5977 0.5064 0.3021 0.03 Uiso 1 1 calc R
C20 C 0.55443(18) 0.64400(9) 0.21353(8) 0.0199(3) Uani 1 1 d .
H20A H 0.5451 0.599 0.1863 0.03 Uiso 1 1 calc R
H20B H 0.6535 0.6609 0.2136 0.03 Uiso 1 1 calc R
H20C H 0.4915 0.6809 0.1919 0.03 Uiso 1 1 calc R
C21 C 0.63041(17) 0.90222(9) 0.40615(9) 0.0188(3) Uani 1 1 d .
H21A H 0.5795 0.9101 0.4497 0.028 Uiso 1 1 calc R
H21B H 0.5731 0.921 0.3656 0.028 Uiso 1 1 calc R
H21C H 0.7222 0.9276 0.4096 0.028 Uiso 1 1 calc R
C22 C 0.87455(16) 0.81060(9) 0.50605(9) 0.0177(3) Uani 1 1 d .
H22A H 0.8783 0.8606 0.4873 0.021 Uiso 1 1 calc R
H22B H 0.961 0.7846 0.4918 0.021 Uiso 1 1 calc R
C23 C 0.87080(17) 0.81258(9) 0.58597(9) 0.0200(3) Uani 1 1 d .
H23A H 0.9543 0.8395 0.6062 0.024 Uiso 1 1 calc R
H23B H 0.783 0.8372 0.6005 0.024 Uiso 1 1 calc R
C24 C 0.87366(18) 0.73542(10) 0.61219(9) 0.0216(4) Uani 1 1 d .
H24A H 0.9719 0.7161 0.6103 0.026 Uiso 1 1 calc R
H24B H 0.8463 0.7344 0.6621 0.026 Uiso 1 1 calc R
C26 C 0.75579(17) 0.61809(9) 0.59977(9) 0.0193(3) Uani 1 1 d .
H26A H 0.7059 0.6227 0.6446 0.023 Uiso 1 1 calc R
H26B H 0.8497 0.5953 0.6106 0.023 Uiso 1 1 calc R
C27 C 0.66936(17) 0.57040(9) 0.54915(9) 0.0194(3) Uani 1 1 d .
H27A H 0.6362 0.5268 0.574 0.023 Uiso 1 1 calc R
H27B H 0.7285 0.5547 0.5099 0.023 Uiso 1 1 calc R
C28 C 0.54256(16) 0.61399(9) 0.52051(8) 0.0163(3) Uani 1 1 d .
H28A H 0.4827 0.5834 0.4881 0.02 Uiso 1 1 calc R
H28B H 0.4838 0.6291 0.5601 0.02 Uiso 1 1 calc R
C29 C 0.70181(16) 0.71235(8) 0.50968(8) 0.0133(3) Uani 1 1 d .
C30 C 0.81276(18) 0.80204(10) 0.33043(9) 0.0234(4) Uani 1 1 d .
H30A H 0.8932 0.8298 0.3511 0.035 Uiso 1 1 calc R
H30B H 0.7798 0.8243 0.2856 0.035 Uiso 1 1 calc R
H30C H 0.8432 0.7522 0.3218 0.035 Uiso 1 1 calc R
N1 N 0.28161(14) 0.85848(7) 0.35159(7) 0.0144(3) Uani 1 1 d .
N2 N 0.74712(13) 0.77389(7) 0.47679(7) 0.0145(3) Uani 1 1 d .
N3 N 0.32765(13) 0.58821(7) 0.29998(7) 0.0138(3) Uani 1 1 d .
N5 N 0.24371(14) 0.91081(7) 0.46248(7) 0.0174(3) Uani 1 1 d .
N6 N 0.10805(13) 0.56991(7) 0.35166(7) 0.0168(3) Uani 1 1 d .
N9 N 0.77677(14) 0.68966(7) 0.56990(7) 0.0177(3) Uani 1 1 d .
NA N 0.36832(13) 0.80024(7) 0.45228(7) 0.0125(3) Uani 1 1 d .
NB N 0.28391(13) 0.64965(7) 0.40200(7) 0.0127(3) Uani 1 1 d .
NC N 0.58999(13) 0.67801(7) 0.48266(7) 0.0131(3) Uani 1 1 d .
SiA Si 0.50301(4) 0.62712(2) 0.30725(2) 0.01254(9) Uani 1 1 d .
SiB Si 0.66209(4) 0.80170(2) 0.39378(2) 0.01274(9) Uani 1 1 d .
SiC Si 0.35524(4) 0.78588(2) 0.29956(2) 0.01276(9) Uani 1 1 d .
Ru1 Ru 0.474478(12) 0.720510(6) 0.386826(6) 0.00977(4) Uani 1 1 d .
HA H 0.610(2) 0.6994(12) 0.3468(12) 0.039(6) Uiso 1 1 d .

loop_
_atom_site_aniso_label
_atom_site_aniso_U_11
_atom_site_aniso_U_22
_atom_site_aniso_U_33
_atom_site_aniso_U_23
_atom_site_aniso_U_13
_atom_site_aniso_U_12
C1 0.0201(8) 0.0202(8) 0.0189(8) -0.0030(7) -0.0043(6) 0.0034(7)
C2 0.0118(7) 0.0121(7) 0.0156(7) -0.0017(6) 0.0011(6) -0.0020(6)
C3 0.0153(7) 0.0167(8) 0.0116(7) -0.0018(6) 0.0003(6) 0.0008(6)
C4 0.0186(8) 0.0193(8) 0.0136(7) -0.0018(6) 0.0028(6) 0.0018(6)
C5 0.0271(9) 0.0190(8) 0.0167(8) -0.0048(7) 0.0032(7) 0.0059(7)
C7 0.0386(10) 0.0156(8) 0.0241(9) -0.0035(7) -0.0033(8) 0.0114(8)
C8 0.0252(8) 0.0138(8) 0.0242(9) 0.0032(7) -0.0046(7) 0.0025(7)
C9 0.0193(8) 0.0153(8) 0.0178(8) 0.0022(6) -0.0023(6) 0.0031(6)
C10 0.0281(9) 0.0215(9) 0.0158(8) 0.0036(7) 0.0057(7) 0.0016(7)
C11 0.0173(8) 0.0180(8) 0.0205(8) -0.0077(7) 0.0010(6) -0.0033(6)
C12 0.0200(8) 0.0233(9) 0.0175(8) -0.0048(7) -0.0018(6) -0.0055(7)
C13 0.0175(8) 0.0292(10) 0.0206(9) -0.0034(7) -0.0023(7) -0.0079(7)
C15 0.0157(8) 0.0259(9) 0.0234(9) -0.0028(7) 0.0063(7) -0.0061(7)
C16 0.0197(8) 0.0208(8) 0.0180(8) -0.0015(7) 0.0073(6) -0.0040(7)
C17 0.0159(7) 0.0178(8) 0.0175(8) -0.0029(6) 0.0055(6) -0.0012(6)
C18 0.0123(7) 0.0121(7) 0.0138(7) 0.0022(6) -0.0007(6) 0.0009(6)
C19 0.0164(8) 0.0171(8) 0.0263(9) -0.0054(7) -0.0009(7) 0.0022(6)
C20 0.0215(8) 0.0223(9) 0.0164(8) -0.0043(7) 0.0050(6) -0.0028(7)
C21 0.0201(8) 0.0136(8) 0.0226(9) 0.0009(6) -0.0013(7) -0.0037(6)
C22 0.0122(7) 0.0198(8) 0.0209(8) -0.0035(7) -0.0014(6) -0.0033(6)
C23 0.0160(7) 0.0233(9) 0.0205(8) -0.0069(7) -0.0014(6) -0.0019(7)
C24 0.0203(8) 0.0282(9) 0.0157(8) -0.0028(7) -0.0055(6) -0.0011(7)
C26 0.0178(8) 0.0233(9) 0.0167(8) 0.0057(7) -0.0018(6) 0.0035(7)
C27 0.0212(8) 0.0159(8) 0.0212(8) 0.0055(7) 0.0009(7) 0.0032(6)
C28 0.0173(7) 0.0150(8) 0.0165(8) 0.0030(6) 0.0002(6) -0.0009(6)
C29 0.0126(7) 0.0141(8) 0.0132(7) -0.0018(6) 0.0011(6) 0.0031(6)
C30 0.0208(8) 0.0269(9) 0.0230(9) -0.0026(7) 0.0069(7) -0.0083(7)
N1 0.0172(6) 0.0121(6) 0.0136(6) 0.0010(5) -0.0008(5) 0.0028(5)
N2 0.0119(6) 0.0149(7) 0.0167(7) -0.0001(5) -0.0014(5) -0.0026(5)
N3 0.0118(6) 0.0147(7) 0.0149(6) -0.0045(5) 0.0010(5) -0.0020(5)
N5 0.0232(7) 0.0134(7) 0.0155(7) -0.0011(5) 0.0015(5) 0.0052(5)
N6 0.0129(6) 0.0210(7) 0.0165(7) -0.0040(6) 0.0013(5) -0.0052(5)
N9 0.0173(6) 0.0177(7) 0.0176(7) 0.0018(6) -0.0048(5) -0.0012(5)
NA 0.0145(6) 0.0122(6) 0.0107(6) -0.0009(5) 0.0001(5) 0.0004(5)
NB 0.0114(6) 0.0136(6) 0.0132(6) -0.0010(5) 0.0024(5) -0.0009(5)
NC 0.0130(6) 0.0123(6) 0.0139(6) 0.0013(5) 0.0002(5) 0.0004(5)
SiA 0.01068(19) 0.0134(2) 0.0136(2) -0.00278(16) 0.00176(15) -0.00083(15)
SiB 0.01251(19) 0.0127(2) 0.0130(2) 0.00003(16) 0.00123(16) -0.00269(16)
SiC 0.01449(19) 0.0134(2) 0.0104(2) 0.00022(16) 0.00035(16) 0.00062(16)
Ru1 0.00947(6) 0.00978(6) 0.01009(6) -0.00060(4) 0.00087(4) -0.00060(4)

loop_
_atom_type_symbol
_atom_type_description
_atom_type_scat_dispersion_real
_atom_type_scat_dispersion_imag
_atom_type_scat_source
C C 0.0033 0.0016 'International Tables Vol C Tables 4.2.6.8 and 6.1.1.4'
H H 0 0 'International Tables Vol C Tables 4.2.6.8 and 6.1.1.4'
N N 0.0061 0.0033 'International Tables Vol C Tables 4.2.6.8 and 6.1.1.4'
Si Si 0.0817 0.0704 'International Tables Vol C Tables 4.2.6.8 and 6.1.1.4'
Ru Ru -1.2594 0.8363 'International Tables Vol C Tables 4.2.6.8 and 6.1.1.4'
Na Na 0.0362 0.0249 'International Tables Vol C Tables 4.2.6.8 and 6.1.1.4'
Nb Nb -2.0727 0.6215 'International Tables Vol C Tables 4.2.6.8 and 6.1.1.4'

loop_
_geom_angle_atom_site_label_1
_geom_angle_atom_site_label_2
_geom_angle_atom_site_label_3
_geom_angle
SiC C1 H1A 109.5
SiC C1 H1B 109.5
H1A C1 H1B 109.5
SiC C1 H1C 109.5
H1A C1 H1C 109.5
H1B C1 H1C 109.5
NA C2 N1 118.88(13)
NA C2 N5 122.58(14)
N1 C2 N5 118.53(14)
NA C3 C4 110.86(13)
NA C3 H3A 109.5
C4 C3 H3A 109.5
NA C3 H3B 109.5
C4 C3 H3B 109.5
H3A C3 H3B 108.1
C5 C4 C3 108.18(13)
C5 C4 H4A 110.1
C3 C4 H4A 110.1
C5 C4 H4B 110.1
C3 C4 H4B 110.1
H4A C4 H4B 108.4
N5 C5 C4 111.30(13)
N5 C5 H5A 109.4
C4 C5 H5A 109.4
N5 C5 H5B 109.4
C4 C5 H5B 109.4
H5A C5 H5B 108
N5 C7 C8 111.61(14)
N5 C7 H7A 109.3
C8 C7 H7A 109.3
N5 C7 H7B 109.3
C8 C7 H7B 109.3
H7A C7 H7B 108
C7 C8 C9 107.60(14)
C7 C8 H8A 110.2
C9 C8 H8A 110.2
C7 C8 H8B 110.2
C9 C8 H8B 110.2
H8A C8 H8B 108.5
N1 C9 C8 109.62(13)
N1 C9 H9A 109.7
C8 C9 H9A 109.7
N1 C9 H9B 109.7
C8 C9 H9B 109.7
H9A C9 H9B 108.2
SiC C10 H10A 109.5
SiC C10 H10B 109.5
H10A C10 H10B 109.5
SiC C10 H10C 109.5
H10A C10 H10C 109.5
H10B C10 H10C 109.5
N3 C11 C12 108.97(13)
N3 C11 H11A 109.9
C12 C11 H11A 109.9
N3 C11 H11B 109.9
C12 C11 H11B 109.9
H11A C11 H11B 108.3
C11 C12 C13 108.43(14)
C11 C12 H12A 110
C13 C12 H12A 110
C11 C12 H12B 110
C13 C12 H12B 110
H12A C12 H12B 108.4
N6 C13 C12 112.94(13)
N6 C13 H13A 109
C12 C13 H13A 109
N6 C13 H13B 109
C12 C13 H13B 109
H13A C13 H13B 107.8
N6 C15 C16 110.40(13)
N6 C15 H15A 109.6
C16 C15 H15A 109.6
N6 C15 H15B 109.6
C16 C15 H15B 109.6
H15A C15 H15B 108.1
C15 C16 C17 108.34(13)
C15 C16 H16A 110
C17 C16 H16A 110
C15 C16 H16B 110
C17 C16 H16B 110
H16A C16 H16B 108.4
NB C17 C16 112.17(13)
NB C17 H17A 109.2
C16 C17 H17A 109.2
NB C17 H17B 109.2
C16 C17 H17B 109.2
H17A C17 H17B 107.9
NB C18 N3 117.98(13)
NB C18 N6 124.41(14)
N3 C18 N6 117.59(13)
SiA C19 H19A 109.5
SiA C19 H19B 109.5
H19A C19 H19B 109.5
SiA C19 H19C 109.5
H19A C19 H19C 109.5
H19B C19 H19C 109.5
SiA C20 H20A 109.5
SiA C20 H20B 109.5
H20A C20 H20B 109.5
SiA C20 H20C 109.5
H20A C20 H20C 109.5
H20B C20 H20C 109.5
SiB C21 H21A 109.5
SiB C21 H21B 109.5
H21A C21 H21B 109.5
SiB C21 H21C 109.5
H21A C21 H21C 109.5
H21B C21 H21C 109.5
N2 C22 C23 109.55(13)
N2 C22 H22A 109.8
C23 C22 H22A 109.8
N2 C22 H22B 109.8
C23 C22 H22B 109.8
H22A C22 H22B 108.2
C24 C23 C22 107.74(14)
C24 C23 H23A 110.2
C22 C23 H23A 110.2
C24 C23 H23B 110.2
C22 C23 H23B 110.2
H23A C23 H23B 108.5
N9 C24 C23 111.48(13)
N9 C24 H24A 109.3
C23 C24 H24A 109.3
N9 C24 H24B 109.3
C23 C24 H24B 109.3
H24A C24 H24B 108
N9 C26 C27 111.21(13)
N9 C26 H26A 109.4
C27 C26 H26A 109.4
N9 C26 H26B 109.4
C27 C26 H26B 109.4
H26A C26 H26B 108
C26 C27 C28 107.93(13)
C26 C27 H27A 110.1
C28 C27 H27A 110.1
C26 C27 H27B 110.1
C28 C27 H27B 110.1
H27A C27 H27B 108.4
NC C28 C27 110.69(13)
NC C28 H28A 109.5
C27 C28 H28A 109.5
NC C28 H28B 109.5
C27 C28 H28B 109.5
H28A C28 H28B 108.1
NC C29 N2 118.86(14)
NC C29 N9 123.12(14)
N2 C29 N9 118.02(13)
SiB C30 H30A 109.5
SiB C30 H30B 109.5
H30A C30 H30B 109.5
SiB C30 H30C 109.5
H30A C30 H30C 109.5
H30B C30 H30C 109.5
C2 N1 C9 119.34(13)
C2 N1 SiC 118.61(10)
C9 N1 SiC 121.81(10)
C29 N2 C22 118.49(13)
C29 N2 SiB 119.76(10)
C22 N2 SiB 121.36(11)
C18 N3 C11 118.65(13)
C18 N3 SiA 116.54(10)
C11 N3 SiA 123.06(10)
C2 N5 C5 122.62(13)
C2 N5 C7 123.87(14)
C5 N5 C7 113.51(13)
C18 N6 C15 120.96(13)
C18 N6 C13 123.92(13)
C15 N6 C13 113.60(13)
C29 N9 C26 121.66(13)
C29 N9 C24 124.20(14)
C26 N9 C24 113.97(13)
C2 NA C3 116.58(13)
C2 NA Ru1 120.85(10)
C3 NA Ru1 121.23(9)
C18 NB C17 117.40(13)
C18 NB Ru1 121.21(10)
C17 NB Ru1 119.15(10)
C29 NC C28 117.14(13)
C29 NC Ru1 120.17(10)
C28 NC Ru1 122.61(10)
N3 SiA C20 105.42(7)
N3 SiA C19 102.61(7)
C20 SiA C19 102.61(8)
N3 SiA Ru1 102.50(4)
C20 SiA Ru1 122.08(6)
C19 SiA Ru1 119.23(5)
N3 SiA HA 144.6(7)
C20 SiA HA 96.1(7)
C19 SiA HA 99.6(7)
Ru1 SiA HA 42.2(7)
N2 SiB C30 103.76(7)
N2 SiB C21 103.71(7)
C30 SiB C21 101.56(8)
N2 SiB HA 101.3(6)
C30 SiB HA 84.5(6)
C21 SiB HA 152.0(6)
N2 SiB Ru1 99.87(4)
C30 SiB Ru1 123.65(6)
C21 SiB Ru1 121.26(5)
HA SiB Ru1 40.7(6)
N1 SiC C1 100.00(7)
N1 SiC C10 102.72(7)
C1 SiC C10 102.16(8)
N1 SiC Ru1 100.56(4)
C1 SiC Ru1 122.50(6)
C10 SiC Ru1 124.25(6)
N1 SiC HA 123.5(4)
C1 SiC HA 127.3(4)
C10 SiC HA 96.0(4)
Ru1 SiC HA 31.0(4)
NA Ru1 NC 89.65(5)
NA Ru1 NB 86.27(5)
NC Ru1 NB 93.02(5)
NA Ru1 SiC 80.43(3)
NC Ru1 SiC 168.63(4)
NB Ru1 SiC 91.87(3)
NA Ru1 SiB 84.03(3)
NC Ru1 SiB 80.74(3)
NB Ru1 SiB 168.48(3)
SiC Ru1 SiB 92.621(16)
NA Ru1 SiA 159.63(3)
NC Ru1 SiA 101.66(3)
NB Ru1 SiA 76.36(3)
SiC Ru1 SiA 89.471(15)
SiB Ru1 SiA 114.277(15)
NA Ru1 HA 147.6(8)
NC Ru1 HA 85.9(8)
NB Ru1 HA 126.0(8)
SiC Ru1 HA 99.4(8)
SiB Ru1 HA 63.6(8)
SiA Ru1 HA 51.4(8)

loop_
_geom_bond_atom_site_label_1
_geom_bond_atom_site_label_2
_geom_bond_distance
C1 SiC 1.9035(16)
C1 H1A 0.98
C1 H1B 0.98
C1 H1C 0.98
C2 NA 1.319(2)
C2 N1 1.357(2)
C2 N5 1.377(2)
C3 NA 1.4621(19)
C3 C4 1.519(2)
C3 H3A 0.99
C3 H3B 0.99
C4 C5 1.505(2)
C4 H4A 0.99
C4 H4B 0.99
C5 N5 1.453(2)
C5 H5A 0.99
C5 H5B 0.99
C7 N5 1.456(2)
C7 C8 1.504(2)
C7 H7A 0.99
C7 H7B 0.99
C8 C9 1.509(2)
C8 H8A 0.99
C8 H8B 0.99
C9 N1 1.4592(19)
C9 H9A 0.99
C9 H9B 0.99
C10 SiC 1.9042(16)
C10 H10A 0.98
C10 H10B 0.98
C10 H10C 0.98
C11 N3 1.457(2)
C11 C12 1.514(2)
C11 H11A 0.99
C11 H11B 0.99
C12 C13 1.516(2)
C12 H12A 0.99
C12 H12B 0.99
C13 N6 1.457(2)
C13 H13A 0.99
C13 H13B 0.99
C15 N6 1.455(2)
C15 C16 1.508(2)
C15 H15A 0.99
C15 H15B 0.99
C16 C17 1.518(2)
C16 H16A 0.99
C16 H16B 0.99
C17 NB 1.4605(19)
C17 H17A 0.99
C17 H17B 0.99
C18 NB 1.311(2)
C18 N3 1.3620(19)
C18 N6 1.3779(19)
C19 SiA 1.8927(17)
C19 H19A 0.98
C19 H19B 0.98
C19 H19C 0.98
C20 SiA 1.8835(16)
C20 H20A 0.98
C20 H20B 0.98
C20 H20C 0.98
C21 SiB 1.8960(17)
C21 H21A 0.98
C21 H21B 0.98
C21 H21C 0.98
C22 N2 1.4620(19)
C22 C23 1.514(2)
C22 H22A 0.99
C22 H22B 0.99
C23 C24 1.509(2)
C23 H23A 0.99
C23 H23B 0.99
C24 N9 1.455(2)
C24 H24A 0.99
C24 H24B 0.99
C26 N9 1.454(2)
C26 C27 1.511(2)
C26 H26A 0.99
C26 H26B 0.99
C27 C28 1.517(2)
C27 H27A 0.99
C27 H27B 0.99
C28 NC 1.462(2)
C28 H28A 0.99
C28 H28B 0.99
C29 NC 1.310(2)
C29 N2 1.372(2)
C29 N9 1.377(2)
C30 SiB 1.8930(17)
C30 H30A 0.98
C30 H30B 0.98
C30 H30C 0.98
N1 SiC 1.8175(13)
N2 SiB 1.8042(14)
N3 SiA 1.7952(13)
NA Ru1 2.1911(12)
NB Ru1 2.2443(12)
NC Ru1 2.2146(13)
SiA Ru1 2.3123(4)
SiA HA 1.81(2)
SiB HA 2.14(2)
SiB Ru1 2.3116(4)
SiC Ru1 2.2959(4)
SiC HA 2.98(2)
Ru1 HA 1.56(2)
